data_1548437
loop_
_publ_author_name
'Katsuma, Yuhei'
'Asakawa, Hiroki'
'Yamashita, Makoto'

_publ_section_title
;
 Reactivity of highly Lewis acidic diborane(4) towards pyridine and
 isocyanide: formation of boraalkene-pyridine complex and
 <i>ortho</i>-functionalized pyridine derivatives.
;
_journal_issue 5
_journal_name_full 'Chemical science'
_journal_page_first 1301
_journal_page_last 1310
_journal_paper_doi 10.1039/c7sc04759b
_journal_volume 9
_journal_year 2018
_chemical_formula_moiety 'C48 H56 B2 F3 N3 O2'
_chemical_formula_sum 'C48 H56 B2 F3 N3 O2'
_chemical_formula_weight 785.57
_space_group_crystal_system monoclinic
_space_group_IT_number 14
_space_group_name_Hall '-P 2yn'
_space_group_name_H-M_alt 'P 1 21/n 1'
_symmetry_space_group_name_Hall '-P 2yn'
_symmetry_space_group_name_H-M 'P 1 21/n 1'
_atom_sites_solution_hydrogens geom
_audit_creation_method SHELXL-2014
_audit_update_record
;
2017-11-03 deposited with the CCDC.
2017-12-11 downloaded from the CCDC.
;
_cell_angle_alpha 90
_cell_angle_beta 105.567(7)
_cell_angle_gamma 90
_cell_formula_units_Z 4
_cell_length_a 14.692(7)
_cell_length_b 11.210(5)
_cell_length_c 27.115(12)
_cell_measurement_reflns_used 7887
_cell_measurement_temperature 93(2)
_cell_measurement_theta_max 30.6108
_cell_measurement_theta_min 2.3190
_cell_volume 4302(3)
_computing_cell_refinement 'RIGAKU CrystalClear'
_computing_data_collection 'RIGAKU CrystalClear'
_computing_data_reduction 'RIGAKU CrystalClear'
_computing_molecular_graphics 'Yadokari-XG 2009(Wakita Nemoto et al.)'
_computing_publication_material 'Yadokari-XG 2009(Wakita,Nemoto et al.)'
_computing_structure_refinement 'SHELXL-2014 (Sheldrick, 2014)'
_computing_structure_solution SIR-97
_diffrn_ambient_temperature 93(2)
_diffrn_detector_area_resol_mean 28.5714
_diffrn_measured_fraction_theta_full 0.967
_diffrn_measured_fraction_theta_max 0.998
_diffrn_measurement_device_type 'Rigaku VariMax Saturn'
_diffrn_measurement_method 'omega scans'
_diffrn_radiation_monochromator Confocal
_diffrn_radiation_source 'rotating-anode X-ray tube'
_diffrn_radiation_type MoK\a
_diffrn_radiation_wavelength 0.71075
_diffrn_reflns_av_R_equivalents 0.0903
_diffrn_reflns_av_unetI/netI 0.0694
_diffrn_reflns_Laue_measured_fraction_full 0.967
_diffrn_reflns_Laue_measured_fraction_max 0.998
_diffrn_reflns_limit_h_max 17
_diffrn_reflns_limit_h_min -17
_diffrn_reflns_limit_k_max 13
_diffrn_reflns_limit_k_min -13
_diffrn_reflns_limit_l_max 32
_diffrn_reflns_limit_l_min -32
_diffrn_reflns_number 35133
_diffrn_reflns_point_group_measured_fraction_full 0.967
_diffrn_reflns_point_group_measured_fraction_max 0.998
_diffrn_reflns_theta_full 25.242
_diffrn_reflns_theta_max 24.999
_diffrn_reflns_theta_min 3.002
_exptl_absorpt_coefficient_mu 0.082
_exptl_absorpt_correction_T_max 1.0000
_exptl_absorpt_correction_T_min 0.9120
_exptl_absorpt_correction_type multi-scan
_exptl_absorpt_process_details 'Jacobson, R. (1998) Private communication'
_exptl_crystal_colour Colorless
_exptl_crystal_density_diffrn 1.213
_exptl_crystal_description Prism
_exptl_crystal_F_000 1672
_exptl_crystal_size_max 0.230
_exptl_crystal_size_mid 0.150
_exptl_crystal_size_min 0.050
_refine_diff_density_max 0.303
_refine_diff_density_min -0.319
_refine_diff_density_rms 0.067
_refine_ls_extinction_method none
_refine_ls_goodness_of_fit_ref 1.198
_refine_ls_hydrogen_treatment constr
_refine_ls_matrix_type full
_refine_ls_number_parameters 594
_refine_ls_number_reflns 7551
_refine_ls_number_restraints 139
_refine_ls_restrained_S_all 1.189
_refine_ls_R_factor_all 0.1242
_refine_ls_R_factor_gt 0.0985
_refine_ls_shift/su_max 0.000
_refine_ls_shift/su_mean 0.000
_refine_ls_structure_factor_coef Fsqd
_refine_ls_weighting_details 'w=1/[\s^2^(Fo^2^)+(0.0792P)^2^+4.0307P] where P=(Fo^2^+2Fc^2^)/3'
_refine_ls_weighting_scheme calc
_refine_ls_wR_factor_gt 0.2047
_refine_ls_wR_factor_ref 0.2199
_reflns_Friedel_coverage 0.000
_reflns_number_gt 6016
_reflns_number_total 7551
_reflns_threshold_expression 'I > 2\s(I)'
_cod_data_source_file c7sc04759b3.cif
_cod_data_source_block 9c
_cod_depositor_comments
;
The following automatic conversions were performed:

'_exptl_absorpt_correction_type' value 'Multi-scan' changed to
'multi-scan' according to
/home/data/users/saulius/crontab/automatic-downloads/rss-feeds/RSC/lib/dictionaries/cif_core.dic
dictionary named 'cif_core.dic' version 2.4.2 from 2011-04-26.

Automatic conversion script
Id: cif_fix_values 4973 2017-02-22 13:04:09Z antanas 

 Adding full bibliography for 1548427--1548445.cif.
;
_cod_database_code 1548437
_shelx_space_group_comment
;
The symmetry employed for this shelxl refinement is uniquely defined
by the following loop, which should always be used as a source of
symmetry information in preference to the above space-group names.
They are only intended as comments.
;
_shelx_estimated_absorpt_t_min 0.981
_shelx_estimated_absorpt_t_max 0.996
_shelxl_version_number 2014-3

loop_
_space_group_symop_operation_xyz
'x, y, z'
'-x+1/2, y+1/2, -z+1/2'
'-x, -y, -z'
'x-1/2, -y-1/2, z-1/2'

loop_
_atom_site_label
_atom_site_type_symbol
_atom_site_fract_x
_atom_site_fract_y
_atom_site_fract_z
_atom_site_U_iso_or_equiv
_atom_site_adp_type
_atom_site_occupancy
_atom_site_site_symmetry_order
_atom_site_calc_flag
_atom_site_refinement_flags_posn
_atom_site_refinement_flags_adp
_atom_site_refinement_flags_occupancy
_atom_site_disorder_assembly
_atom_site_disorder_group
O2 O 0.68833(18) 0.4524(2) 0.82153(9) 0.0342(7) Uani 1 1 d . . . . .
N3 N 0.4124(2) 0.1065(2) 0.67396(11) 0.0221(6) Uani 1 1 d . . . . .
O1 O 0.5892(2) 0.3322(2) 0.85172(10) 0.0376(7) Uani 1 1 d . . . . .
N2 N 0.3870(2) 0.2447(3) 0.78633(11) 0.0253(7) Uani 1 1 d . . . . .
C7 C 0.5125(2) 0.1057(3) 0.82009(13) 0.0243(8) Uani 1 1 d . . . . .
H7 H 0.5695 0.0696 0.8174 0.029 Uiso 1 1 calc R U . . .
C38 C 0.4464(3) 0.1103(3) 0.53523(14) 0.0302(9) Uani 1 1 d . . . . .
H38 H 0.4729 0.1243 0.5062 0.045 Uiso 1 1 calc R U . . .
H38A H 0.3978 0.0481 0.5262 0.045 Uiso 1 1 calc R U . . .
H38B H 0.4967 0.0845 0.5650 0.045 Uiso 1 1 calc R U . . .
C30 C 0.3638(2) 0.2310(3) 0.59026(13) 0.0230(8) Uani 1 1 d . . . . .
C12 C 0.3310(3) -0.1195(3) 0.75473(14) 0.0299(9) Uani 1 1 d . . . . .
H12 H 0.2756 -0.1392 0.7648 0.036 Uiso 1 1 calc R U . . .
C41 C 0.4289(3) -0.1417(3) 0.60707(15) 0.0302(9) Uani 1 1 d . . . . .
H41 H 0.4381 -0.1942 0.6369 0.045 Uiso 1 1 calc R U . . .
H41A H 0.4667 -0.0692 0.6168 0.045 Uiso 1 1 calc R U . . .
H41B H 0.4488 -0.1832 0.5799 0.045 Uiso 1 1 calc R U . . .
C8 C 0.4805(2) 0.1982(3) 0.69438(13) 0.0226(8) Uani 1 1 d . . . . .
H8 H 0.5081 0.2370 0.6708 0.027 Uiso 1 1 calc R U . . .
F1 F 0.5798(6) -0.0855(7) 0.8844(3) 0.0356(18) Uani 0.572(11) 1 d . U P A 1
C14 C 0.4913(3) -0.1599(3) 0.75723(14) 0.0296(9) Uani 1 1 d . . . . .
H14 H 0.5463 -0.2075 0.7692 0.035 Uiso 1 1 calc R U . . .
C1 C 0.5093(2) 0.2348(3) 0.74336(13) 0.0221(8) Uani 1 1 d . . . . .
C32 C 0.2882(3) 0.3615(3) 0.64629(14) 0.0311(9) Uani 1 1 d . . . . .
H32 H 0.2915 0.4462 0.6556 0.047 Uiso 1 1 calc R U . . .
H32A H 0.3239 0.3145 0.6756 0.047 Uiso 1 1 calc R U . . .
H32B H 0.2221 0.3355 0.6366 0.047 Uiso 1 1 calc R U . . .
C10 C 0.3292(2) -0.0219(3) 0.72246(13) 0.0247(8) Uani 1 1 d . . . . .
C39 C 0.2903(2) 0.0059(3) 0.59478(13) 0.0230(8) Uani 1 1 d . . . . .
N1 N 0.5824(2) 0.3222(2) 0.75923(11) 0.0238(7) Uani 1 1 d . . . . .
C2 C 0.4673(2) 0.1918(3) 0.78472(13) 0.0232(8) Uani 1 1 d . . . . .
C46 C 0.1926(2) 0.0248(3) 0.57180(13) 0.0248(8) Uani 1 1 d . . . . .
C40 C 0.3253(3) -0.1086(3) 0.58790(14) 0.0275(8) Uani 1 1 d . . . . .
C47 C 0.1456(3) 0.1442(3) 0.57449(14) 0.0304(9) Uani 1 1 d . . . . .
H47 H 0.0794 0.1405 0.5543 0.046 Uiso 1 1 calc R U . . .
H47A H 0.1784 0.2065 0.5606 0.046 Uiso 1 1 calc R U . . .
H47B H 0.1485 0.1625 0.6102 0.046 Uiso 1 1 calc R U . . .
C9 C 0.4107(2) 0.0048(3) 0.70750(13) 0.0221(8) Uani 1 1 d . . . . .
C11 C 0.2397(2) 0.0510(3) 0.70672(14) 0.0277(8) Uani 1 1 d . . . . .
H11 H 0.2554 0.1338 0.7007 0.042 Uiso 1 1 calc R U . . .
H11A H 0.2074 0.0487 0.7340 0.042 Uiso 1 1 calc R U . . .
H11B H 0.1981 0.0179 0.6752 0.042 Uiso 1 1 calc R U . . .
F7 F 0.4580(6) -0.0828(8) 0.9141(4) 0.044(2) Uani 0.572(11) 1 d . U P A 1
B2 B 0.3566(3) 0.1134(4) 0.62227(15) 0.0224(9) Uani 1 1 d . . . . .
C37 C 0.4026(2) 0.2244(3) 0.54803(13) 0.0262(8) Uani 1 1 d . . . . .
C48 C 0.4933(2) -0.0641(3) 0.72503(13) 0.0238(8) Uani 1 1 d . . . . .
C3 C 0.3491(3) 0.2126(3) 0.82451(13) 0.0293(9) Uani 1 1 d . . . . .
H3 H 0.2916 0.2493 0.8260 0.035 Uiso 1 1 calc R U . . .
C44 C 0.1090(3) -0.2760(4) 0.50936(15) 0.0405(10) Uani 1 1 d . . . . .
H44 H 0.0943 -0.2575 0.4727 0.061 Uiso 1 1 calc R U . . .
H44A H 0.0502 -0.2807 0.5198 0.061 Uiso 1 1 calc R U . . .
H44B H 0.1421 -0.3526 0.5160 0.061 Uiso 1 1 calc R U . . .
C31 C 0.3302(2) 0.3433(3) 0.60175(13) 0.0254(8) Uani 1 1 d . . . . .
C45 C 0.1350(3) -0.0668(3) 0.54559(14) 0.0297(9) Uani 1 1 d . . . . .
H45 H 0.0695 -0.0518 0.5316 0.036 Uiso 1 1 calc R U . . .
C15 C 0.5840(3) -0.0396(3) 0.71157(15) 0.0317(9) Uani 1 1 d . . . . .
H15 H 0.6302 -0.0060 0.7414 0.048 Uiso 1 1 calc R U . . .
H15A H 0.5725 0.0173 0.6831 0.048 Uiso 1 1 calc R U . . .
H15B H 0.6088 -0.1142 0.7014 0.048 Uiso 1 1 calc R U . . .
C33 C 0.3337(3) 0.4417(3) 0.57088(15) 0.0327(9) Uani 1 1 d . . . . .
H33 H 0.3107 0.5162 0.5791 0.039 Uiso 1 1 calc R U . . .
C42 C 0.2659(3) -0.1965(3) 0.56093(14) 0.0317(9) Uani 1 1 d . . . . .
H42 H 0.2922 -0.2722 0.5572 0.038 Uiso 1 1 calc R U . . .
C6 C 0.5198(3) -0.0131(3) 0.89930(14) 0.0332(9) Uani 1 1 d . . . . .
F4 F 0.5692(7) 0.0429(7) 0.9419(3) 0.043(2) Uani 0.572(11) 1 d . U P A 1
B1 B 0.6176(3) 0.3670(4) 0.81021(16) 0.0255(9) Uani 1 1 d . . . . .
C36 C 0.4047(3) 0.3256(3) 0.51841(14) 0.0318(9) Uani 1 1 d . . . . .
H36 H 0.4313 0.3193 0.4902 0.038 Uiso 1 1 calc R U . . .
C13 C 0.4107(3) -0.1878(3) 0.77234(14) 0.0294(9) Uani 1 1 d . . . . .
H13 H 0.4107 -0.2534 0.7946 0.035 Uiso 1 1 calc R U . . .
C5 C 0.4730(3) 0.0743(3) 0.85888(13) 0.0264(8) Uani 1 1 d . . . . .
C24 C 0.7457(3) 0.2183(4) 0.73582(17) 0.0403(10) Uani 1 1 d . . . . .
H24 H 0.7757 0.2380 0.7717 0.060 Uiso 1 1 calc R U . . .
H24A H 0.7938 0.1907 0.7195 0.060 Uiso 1 1 calc R U . . .
H24B H 0.6988 0.1551 0.7341 0.060 Uiso 1 1 calc R U . . .
C23 C 0.6979(3) 0.3268(3) 0.70857(14) 0.0321(9) Uani 1 1 d . . . . .
C4 C 0.3891(3) 0.1295(3) 0.86148(14) 0.0302(9) Uani 1 1 d . . . . .
H4 H 0.3604 0.1102 0.8880 0.036 Uiso 1 1 calc R U . . .
C27 C 0.6124(3) 0.5325(4) 0.65849(16) 0.0470(12) Uani 1 1 d . . . . .
H27 H 0.5836 0.6019 0.6410 0.056 Uiso 1 1 calc R U . . .
C22 C 0.6184(3) 0.3770(3) 0.72001(13) 0.0285(9) Uani 1 1 d . . . . .
C43 C 0.1707(3) -0.1797(3) 0.53931(13) 0.0288(9) Uani 1 1 d . . . . .
C29 C 0.4930(3) 0.5336(4) 0.71087(19) 0.0519(12) Uani 1 1 d . . . . .
H29 H 0.4498 0.4701 0.7150 0.078 Uiso 1 1 calc R U . . .
H29A H 0.4597 0.5889 0.6841 0.078 Uiso 1 1 calc R U . . .
H29B H 0.5158 0.5769 0.7432 0.078 Uiso 1 1 calc R U . . .
C25 C 0.7323(3) 0.3834(4) 0.67105(16) 0.0434(11) Uani 1 1 d . . . . .
H25 H 0.7858 0.3514 0.6623 0.052 Uiso 1 1 calc R U . . .
C17 C 0.6493(3) 0.3492(4) 0.94325(15) 0.0507(12) Uani 1 1 d . . . . .
H17 H 0.5884 0.3265 0.9488 0.076 Uiso 1 1 calc R U . . .
H17A H 0.6834 0.4011 0.9712 0.076 Uiso 1 1 calc R U . . .
H17B H 0.6868 0.2774 0.9423 0.076 Uiso 1 1 calc R U . . .
C28 C 0.5757(3) 0.4797(3) 0.69600(15) 0.0367(10) Uani 1 1 d . . . . .
C16 C 0.6328(3) 0.4145(4) 0.89332(15) 0.0427(11) Uani 1 1 d . . . . .
C34 C 0.3695(3) 0.4349(3) 0.52857(15) 0.0344(9) Uani 1 1 d . . . . .
C19 C 0.7197(3) 0.4572(4) 0.87792(15) 0.0432(11) Uani 1 1 d . . . . .
C26 C 0.6900(4) 0.4838(4) 0.64703(16) 0.0514(13) Uani 1 1 d . . . . .
H26 H 0.7147 0.5208 0.6219 0.062 Uiso 1 1 calc R U . . .
C20 C 0.8012(3) 0.3632(5) 0.89433(18) 0.0590(14) Uani 1 1 d . . . . .
H20 H 0.7758 0.2831 0.8850 0.088 Uiso 1 1 calc R U . . .
H20A H 0.8288 0.3674 0.9314 0.088 Uiso 1 1 calc R U . . .
H20B H 0.8501 0.3804 0.8768 0.088 Uiso 1 1 calc R U . . .
C21 C 0.7575(4) 0.5770(5) 0.89482(17) 0.0616(15) Uani 1 1 d . . . . .
H21 H 0.8125 0.5931 0.8819 0.092 Uiso 1 1 calc R U . . .
H21A H 0.7764 0.5803 0.9323 0.092 Uiso 1 1 calc R U . . .
H21B H 0.7087 0.6371 0.8815 0.092 Uiso 1 1 calc R U . . .
C35 C 0.3692(4) 0.5425(4) 0.49504(17) 0.0482(12) Uani 1 1 d . . . . .
H35 H 0.3039 0.5662 0.4787 0.072 Uiso 1 1 calc R U . . .
H35A H 0.4011 0.5226 0.4687 0.072 Uiso 1 1 calc R U . . .
H35B H 0.4025 0.6085 0.5160 0.072 Uiso 1 1 calc R U . . .
C18 C 0.5613(4) 0.5180(5) 0.89002(19) 0.0629(14) Uani 1 1 d . . . . .
H18 H 0.5588 0.5663 0.8596 0.094 Uiso 1 1 calc R U . . .
H18A H 0.5814 0.5680 0.9207 0.094 Uiso 1 1 calc R U . . .
H18B H 0.4985 0.4851 0.8877 0.094 Uiso 1 1 calc R U . . .
F5 F 0.5350(11) 0.0307(14) 0.9470(6) 0.040(3) Uani 0.325(12) 1 d . U P A 3
F3 F 0.608(2) 0.038(3) 0.9298(11) 0.041(4) Uani 0.103(6) 1 d . U P A 2
F8 F 0.4658(11) -0.1120(13) 0.8977(5) 0.043(3) Uani 0.325(12) 1 d . U P A 3
F9 F 0.531(2) -0.125(3) 0.8790(10) 0.041(3) Uani 0.103(6) 1 d . U P A 2
F6 F 0.476(2) -0.031(3) 0.9359(12) 0.041(3) Uani 0.103(6) 1 d . U P A 2
F2 F 0.6053(9) -0.0497(13) 0.8959(5) 0.038(3) Uani 0.325(12) 1 d . U P A 3

loop_
_atom_site_aniso_label
_atom_site_aniso_U_11
_atom_site_aniso_U_22
_atom_site_aniso_U_33
_atom_site_aniso_U_23
_atom_site_aniso_U_13
_atom_site_aniso_U_12
O2 0.0393(16) 0.0368(16) 0.0241(14) -0.0063(11) 0.0045(12) -0.0157(12)
N3 0.0252(16) 0.0169(15) 0.0242(15) 0.0003(12) 0.0067(12) -0.0022(12)
O1 0.0493(17) 0.0388(16) 0.0271(14) -0.0106(12) 0.0141(13) -0.0184(13)
N2 0.0239(16) 0.0250(17) 0.0262(16) 0.0003(13) 0.0051(13) 0.0025(12)
C7 0.0267(19) 0.0210(19) 0.0218(18) -0.0009(14) 0.0006(15) 0.0005(14)
C38 0.032(2) 0.029(2) 0.032(2) -0.0030(16) 0.0110(17) 0.0028(16)
C30 0.0238(18) 0.0195(18) 0.0228(18) -0.0023(14) 0.0012(15) -0.0011(14)
C12 0.034(2) 0.028(2) 0.031(2) 0.0014(16) 0.0128(17) -0.0073(16)
C41 0.032(2) 0.022(2) 0.035(2) -0.0043(16) 0.0062(17) 0.0006(15)
C8 0.0203(18) 0.0187(18) 0.0274(19) -0.0017(15) 0.0040(15) -0.0040(14)
F1 0.042(4) 0.032(4) 0.032(3) 0.005(2) 0.008(3) 0.013(3)
C14 0.031(2) 0.0203(19) 0.036(2) -0.0013(16) 0.0059(17) 0.0026(15)
C1 0.0249(18) 0.0149(17) 0.0241(18) -0.0006(14) 0.0024(15) -0.0003(14)
C32 0.041(2) 0.022(2) 0.030(2) -0.0005(16) 0.0100(17) -0.0001(16)
C10 0.030(2) 0.0199(18) 0.0239(18) -0.0023(15) 0.0060(15) -0.0036(15)
C39 0.0242(18) 0.0232(19) 0.0206(18) 0.0022(14) 0.0041(14) 0.0001(14)
N1 0.0231(16) 0.0202(16) 0.0276(16) -0.0018(12) 0.0059(13) -0.0062(12)
C2 0.0285(19) 0.0180(18) 0.0212(18) -0.0035(14) 0.0034(15) -0.0006(14)
C46 0.0279(19) 0.0230(19) 0.0228(18) 0.0013(15) 0.0056(15) 0.0014(15)
C40 0.031(2) 0.025(2) 0.0263(19) 0.0010(15) 0.0073(16) -0.0013(15)
C47 0.025(2) 0.035(2) 0.029(2) 0.0000(17) 0.0029(16) 0.0018(16)
C9 0.0257(19) 0.0147(18) 0.0238(18) -0.0010(14) 0.0030(15) -0.0036(13)
C11 0.0247(19) 0.027(2) 0.032(2) -0.0042(16) 0.0084(16) -0.0019(15)
F7 0.044(3) 0.041(4) 0.045(4) 0.020(3) 0.008(3) -0.002(3)
B2 0.020(2) 0.022(2) 0.027(2) -0.0045(16) 0.0081(17) 0.0014(16)
C37 0.0272(19) 0.026(2) 0.0251(19) -0.0030(15) 0.0073(16) -0.0036(15)
C48 0.0248(19) 0.0204(19) 0.0275(19) -0.0019(15) 0.0094(15) -0.0010(14)
C3 0.030(2) 0.033(2) 0.027(2) 0.0039(16) 0.0092(16) 0.0043(16)
C44 0.046(3) 0.033(2) 0.034(2) -0.0053(18) -0.0044(19) -0.0088(18)
C31 0.0258(19) 0.0226(19) 0.0273(19) 0.0000(15) 0.0061(15) -0.0005(14)
C45 0.028(2) 0.030(2) 0.027(2) -0.0007(16) 0.0019(16) -0.0037(16)
C15 0.029(2) 0.027(2) 0.038(2) 0.0009(17) 0.0069(17) 0.0010(16)
C33 0.046(2) 0.019(2) 0.035(2) 0.0016(16) 0.0139(19) 0.0062(16)
C42 0.038(2) 0.023(2) 0.033(2) -0.0014(16) 0.0078(18) 0.0005(16)
C6 0.041(2) 0.029(2) 0.027(2) 0.0032(17) 0.0053(18) -0.0003(18)
F4 0.048(5) 0.047(3) 0.029(3) 0.006(2) 0.000(3) 0.000(4)
B1 0.027(2) 0.022(2) 0.027(2) -0.0020(17) 0.0068(18) -0.0025(17)
C36 0.041(2) 0.029(2) 0.029(2) 0.0004(16) 0.0142(18) -0.0017(17)
C13 0.033(2) 0.0211(19) 0.030(2) 0.0071(15) 0.0025(17) -0.0036(16)
C5 0.030(2) 0.0214(19) 0.0256(19) -0.0023(15) 0.0039(16) -0.0032(15)
C24 0.028(2) 0.040(2) 0.054(3) -0.013(2) 0.0117(19) -0.0060(18)
C23 0.035(2) 0.033(2) 0.030(2) -0.0101(17) 0.0104(17) -0.0146(17)
C4 0.031(2) 0.034(2) 0.027(2) 0.0015(16) 0.0087(16) -0.0007(16)
C27 0.063(3) 0.034(2) 0.039(2) 0.011(2) 0.004(2) -0.014(2)
C22 0.035(2) 0.023(2) 0.0243(19) -0.0031(15) 0.0022(16) -0.0119(16)
C43 0.037(2) 0.024(2) 0.0221(19) -0.0006(15) 0.0040(16) -0.0072(16)
C29 0.057(3) 0.024(2) 0.066(3) 0.005(2) 0.001(2) 0.001(2)
C25 0.045(3) 0.053(3) 0.034(2) -0.009(2) 0.014(2) -0.019(2)
C17 0.064(3) 0.057(3) 0.029(2) -0.008(2) 0.010(2) -0.021(2)
C28 0.045(2) 0.027(2) 0.032(2) -0.0011(17) 0.0003(18) -0.0091(18)
C16 0.052(3) 0.045(3) 0.030(2) -0.0143(19) 0.0100(19) -0.023(2)
C34 0.044(2) 0.024(2) 0.034(2) 0.0031(17) 0.0092(19) -0.0003(17)
C19 0.051(3) 0.052(3) 0.025(2) -0.0120(19) 0.0083(19) -0.020(2)
C26 0.065(3) 0.059(3) 0.029(2) -0.001(2) 0.011(2) -0.032(3)
C20 0.034(3) 0.099(4) 0.038(3) -0.001(3) -0.001(2) 0.013(3)
C21 0.084(4) 0.067(3) 0.032(2) -0.013(2) 0.012(2) -0.045(3)
C35 0.072(3) 0.034(3) 0.044(3) 0.008(2) 0.026(2) 0.002(2)
C18 0.062(3) 0.076(4) 0.051(3) -0.021(3) 0.017(3) 0.011(3)
F5 0.046(6) 0.044(4) 0.028(4) 0.003(3) 0.005(4) 0.004(5)
F3 0.040(6) 0.045(5) 0.036(6) 0.006(5) 0.008(5) 0.002(5)
F8 0.047(4) 0.038(5) 0.041(5) 0.011(4) 0.006(4) -0.006(4)
F9 0.043(5) 0.039(5) 0.040(5) 0.006(5) 0.008(5) 0.009(5)
F6 0.044(5) 0.044(5) 0.035(5) 0.008(5) 0.012(5) -0.001(5)
F2 0.034(5) 0.040(5) 0.039(5) 0.011(4) 0.011(4) 0.011(4)

loop_
_atom_type_symbol
_atom_type_description
_atom_type_scat_dispersion_real
_atom_type_scat_dispersion_imag
_atom_type_scat_source
C C 0.0033 0.0016 'International Tables Vol C Tables 4.2.6.8 and 6.1.1.4'
H H 0.0000 0.0000 'International Tables Vol C Tables 4.2.6.8 and 6.1.1.4'
B B 0.0013 0.0007 'International Tables Vol C Tables 4.2.6.8 and 6.1.1.4'
N N 0.0061 0.0033 'International Tables Vol C Tables 4.2.6.8 and 6.1.1.4'
O O 0.0106 0.0060 'International Tables Vol C Tables 4.2.6.8 and 6.1.1.4'
F F 0.0171 0.0103 'International Tables Vol C Tables 4.2.6.8 and 6.1.1.4'

loop_
_geom_angle_atom_site_label_1
_geom_angle_atom_site_label_2
_geom_angle_atom_site_label_3
_geom_angle
B1 O2 C19 105.2(3)
B2 N3 C8 119.9(3)
B2 N3 C9 123.6(3)
C8 N3 C9 116.4(3)
B1 O1 C16 106.9(3)
C2 N2 C3 117.3(3)
C5 C7 C2 118.7(3)
C37 C30 C31 117.8(3)
C37 C30 B2 119.8(3)
C31 C30 B2 122.4(3)
C13 C12 C10 121.7(3)
C1 C8 N3 126.9(3)
C13 C14 C48 121.5(3)
C8 C1 N1 121.2(3)
C8 C1 C2 123.9(3)
N1 C1 C2 114.9(3)
C9 C10 C12 118.4(3)
C9 C10 C11 123.5(3)
C12 C10 C11 118.0(3)
C40 C39 C46 116.0(3)
C40 C39 B2 123.1(3)
C46 C39 B2 120.7(3)
B1 N1 C1 125.3(3)
B1 N1 C22 116.9(3)
C1 N1 C22 117.6(3)
N2 C2 C7 123.2(3)
N2 C2 C1 115.3(3)
C7 C2 C1 121.4(3)
C45 C46 C39 121.1(3)
C45 C46 C47 116.8(3)
C39 C46 C47 122.0(3)
C42 C40 C39 120.9(3)
C42 C40 C41 116.1(3)
C39 C40 C41 123.0(3)
C10 C9 C48 120.9(3)
C10 C9 N3 120.5(3)
C48 C9 N3 118.7(3)
N3 B2 C30 118.4(3)
N3 B2 C39 122.4(3)
C30 B2 C39 119.2(3)
C36 C37 C30 120.0(3)
C36 C37 C38 118.6(3)
C30 C37 C38 121.3(3)
C14 C48 C9 118.3(3)
C14 C48 C15 117.7(3)
C9 C48 C15 124.0(3)
N2 C3 C4 123.7(3)
C33 C31 C30 120.0(3)
C33 C31 C32 117.6(3)
C30 C31 C32 122.5(3)
C46 C45 C43 122.2(3)
C34 C33 C31 122.5(3)
C43 C42 C40 123.5(4)
F1 C6 F7 106.9(5)
F1 C6 F4 107.2(5)
F7 C6 F4 105.5(5)
F5 C6 F2 105.1(8)
F5 C6 F8 105.8(8)
F2 C6 F8 107.2(8)
F6 C6 F9 107.0(18)
F6 C6 F3 99.6(18)
F9 C6 F3 113.2(17)
F6 C6 C5 115.2(12)
F1 C6 C5 112.8(4)
F7 C6 C5 112.8(4)
F4 C6 C5 111.1(4)
F5 C6 C5 113.0(7)
F2 C6 C5 113.8(6)
F8 C6 C5 111.3(6)
F9 C6 C5 112.2(11)
F3 C6 C5 109.0(12)
O1 B1 O2 113.2(3)
O1 B1 N1 126.1(3)
O2 B1 N1 120.7(3)
C34 C36 C37 122.5(4)
C12 C13 C14 119.1(3)
C7 C5 C4 119.0(3)
C7 C5 C6 121.5(3)
C4 C5 C6 119.5(3)
C25 C23 C22 117.5(4)
C25 C23 C24 120.9(4)
C22 C23 C24 121.6(3)
C3 C4 C5 118.1(3)
C26 C27 C28 120.0(4)
C28 C22 C23 121.8(4)
C28 C22 N1 119.3(3)
C23 C22 N1 118.8(3)
C42 C43 C45 116.3(3)
C42 C43 C44 121.9(4)
C45 C43 C44 121.7(3)
C26 C25 C23 120.8(4)
C22 C28 C27 118.5(4)
C22 C28 C29 120.2(4)
C27 C28 C29 121.3(4)
O1 C16 C17 108.6(3)
O1 C16 C19 102.2(3)
C17 C16 C19 117.1(4)
O1 C16 C18 106.1(4)
C17 C16 C18 111.1(4)
C19 C16 C18 110.7(4)
C33 C34 C36 117.2(3)
C33 C34 C35 120.9(4)
C36 C34 C35 121.8(4)
O2 C19 C21 109.9(3)
O2 C19 C16 102.8(3)
C21 C19 C16 118.2(4)
O2 C19 C20 105.8(3)
C21 C19 C20 109.1(4)
C16 C19 C20 110.1(4)
C25 C26 C27 121.3(4)

loop_
_geom_bond_atom_site_label_1
_geom_bond_atom_site_label_2
_geom_bond_distance
O2 B1 1.387(5)
O2 C19 1.475(5)
N3 B2 1.423(5)
N3 C8 1.438(4)
N3 C9 1.463(4)
O1 B1 1.358(5)
O1 C16 1.465(4)
N2 C2 1.332(4)
N2 C3 1.349(5)
C7 C5 1.377(5)
C7 C2 1.396(5)
C38 C37 1.513(5)
C30 C37 1.411(5)
C30 C31 1.417(5)
C30 B2 1.598(5)
C12 C13 1.374(5)
C12 C10 1.397(5)
C41 C40 1.516(5)
C8 C1 1.345(5)
F1 C6 1.337(8)
C14 C13 1.388(5)
C14 C48 1.389(5)
C1 N1 1.431(4)
C1 C2 1.498(5)
C32 C31 1.510(5)
C10 C9 1.396(5)
C10 C11 1.509(5)
C39 C40 1.415(5)
C39 C46 1.419(5)
C39 B2 1.602(5)
N1 B1 1.430(5)
N1 C22 1.446(5)
C46 C45 1.396(5)
C46 C47 1.517(5)
C40 C42 1.387(5)
C9 C48 1.409(5)
F7 C6 1.339(9)
C37 C36 1.395(5)
C48 C15 1.500(5)
C3 C4 1.379(5)
C44 C43 1.500(5)
C31 C33 1.393(5)
C45 C43 1.397(5)
C33 C34 1.386(6)
C42 C43 1.377(5)
C6 F6 1.33(3)
C6 F4 1.344(9)
C6 F5 1.346(16)
C6 F2 1.347(14)
C6 F8 1.358(16)
C6 F9 1.39(3)
C6 F3 1.45(3)
C6 C5 1.493(5)
C36 C34 1.386(5)
C5 C4 1.398(5)
C24 C23 1.496(6)
C23 C25 1.403(6)
C23 C22 1.405(5)
C27 C26 1.373(7)
C27 C28 1.403(6)
C22 C28 1.387(5)
C29 C28 1.505(6)
C25 C26 1.364(7)
C17 C16 1.500(6)
C16 C19 1.523(6)
C16 C18 1.552(7)
C34 C35 1.510(5)
C19 C21 1.479(6)
C19 C20 1.566(6)

loop_
_geom_torsion_atom_site_label_1
_geom_torsion_atom_site_label_2
_geom_torsion_atom_site_label_3
_geom_torsion_atom_site_label_4
_geom_torsion
B2 N3 C8 C1 150.3(4)
C9 N3 C8 C1 -34.7(5)
N3 C8 C1 N1 176.0(3)
N3 C8 C1 C2 -5.8(6)
C13 C12 C10 C9 0.9(5)
C13 C12 C10 C11 -177.6(3)
C8 C1 N1 B1 179.8(3)
C2 C1 N1 B1 1.4(5)
C8 C1 N1 C22 5.2(5)
C2 C1 N1 C22 -173.3(3)
C3 N2 C2 C7 0.4(5)
C3 N2 C2 C1 -176.9(3)
C5 C7 C2 N2 -0.6(5)
C5 C7 C2 C1 176.6(3)
C8 C1 C2 N2 -81.0(4)
N1 C1 C2 N2 97.3(4)
C8 C1 C2 C7 101.6(4)
N1 C1 C2 C7 -80.0(4)
C40 C39 C46 C45 2.1(5)
B2 C39 C46 C45 176.9(3)
C40 C39 C46 C47 -178.1(3)
B2 C39 C46 C47 -3.3(5)
C46 C39 C40 C42 -1.2(5)
B2 C39 C40 C42 -175.8(3)
C46 C39 C40 C41 176.2(3)
B2 C39 C40 C41 1.6(5)
C12 C10 C9 C48 -0.8(5)
C11 C10 C9 C48 177.6(3)
C12 C10 C9 N3 -179.7(3)
C11 C10 C9 N3 -1.3(5)
B2 N3 C9 C10 -65.8(4)
C8 N3 C9 C10 119.3(3)
B2 N3 C9 C48 115.3(4)
C8 N3 C9 C48 -59.5(4)
C8 N3 B2 C30 -6.6(5)
C9 N3 B2 C30 178.7(3)
C8 N3 B2 C39 171.2(3)
C9 N3 B2 C39 -3.5(5)
C37 C30 B2 N3 113.9(4)
C31 C30 B2 N3 -67.8(5)
C37 C30 B2 C39 -64.0(4)
C31 C30 B2 C39 114.4(4)
C40 C39 B2 N3 -60.8(5)
C46 C39 B2 N3 124.8(4)
C40 C39 B2 C30 117.0(4)
C46 C39 B2 C30 -57.4(5)
C31 C30 C37 C36 -1.6(5)
B2 C30 C37 C36 176.8(3)
C31 C30 C37 C38 175.7(3)
B2 C30 C37 C38 -5.9(5)
C13 C14 C48 C9 -0.4(5)
C13 C14 C48 C15 178.9(3)
C10 C9 C48 C14 0.6(5)
N3 C9 C48 C14 179.4(3)
C10 C9 C48 C15 -178.7(3)
N3 C9 C48 C15 0.2(5)
C2 N2 C3 C4 0.3(5)
C37 C30 C31 C33 1.8(5)
B2 C30 C31 C33 -176.6(3)
C37 C30 C31 C32 -179.4(3)
B2 C30 C31 C32 2.3(5)
C39 C46 C45 C43 -1.9(6)
C47 C46 C45 C43 178.2(3)
C30 C31 C33 C34 -0.1(6)
C32 C31 C33 C34 -179.0(4)
C39 C40 C42 C43 0.0(6)
C41 C40 C42 C43 -177.5(4)
C16 O1 B1 O2 10.0(4)
C16 O1 B1 N1 -171.1(4)
C19 O2 B1 O1 10.7(4)
C19 O2 B1 N1 -168.3(4)
C1 N1 B1 O1 1.6(6)
C22 N1 B1 O1 176.3(4)
C1 N1 B1 O2 -179.6(3)
C22 N1 B1 O2 -4.9(5)
C30 C37 C36 C34 -0.2(6)
C38 C37 C36 C34 -177.6(4)
C10 C12 C13 C14 -0.7(6)
C48 C14 C13 C12 0.4(6)
C2 C7 C5 C4 0.0(5)
C2 C7 C5 C6 -177.3(3)
F6 C6 C5 C7 176.7(19)
F1 C6 C5 C7 -22.6(7)
F7 C6 C5 C7 -143.9(6)
F4 C6 C5 C7 97.8(7)
F5 C6 C5 C7 124.3(8)
F2 C6 C5 C7 4.5(9)
F8 C6 C5 C7 -116.8(8)
F9 C6 C5 C7 -60.5(17)
F3 C6 C5 C7 65.8(15)
F6 C6 C5 C4 -0.6(19)
F1 C6 C5 C4 160.1(6)
F7 C6 C5 C4 38.8(7)
F4 C6 C5 C4 -79.5(7)
F5 C6 C5 C4 -53.0(9)
F2 C6 C5 C4 -172.8(8)
F8 C6 C5 C4 65.9(9)
F9 C6 C5 C4 122.1(17)
F3 C6 C5 C4 -111.6(15)
N2 C3 C4 C5 -0.8(6)
C7 C5 C4 C3 0.6(5)
C6 C5 C4 C3 178.0(3)
C25 C23 C22 C28 -1.0(5)
C24 C23 C22 C28 177.9(3)
C25 C23 C22 N1 -178.7(3)
C24 C23 C22 N1 0.1(5)
B1 N1 C22 C28 -85.7(4)
C1 N1 C22 C28 89.4(4)
B1 N1 C22 C23 92.1(4)
C1 N1 C22 C23 -92.7(4)
C40 C42 C43 C45 0.3(6)
C40 C42 C43 C44 178.6(4)
C46 C45 C43 C42 0.7(5)
C46 C45 C43 C44 -177.6(4)
C22 C23 C25 C26 0.4(6)
C24 C23 C25 C26 -178.5(4)
C23 C22 C28 C27 1.4(5)
N1 C22 C28 C27 179.2(3)
C23 C22 C28 C29 -177.5(3)
N1 C22 C28 C29 0.3(5)
C26 C27 C28 C22 -1.3(6)
C26 C27 C28 C29 177.6(4)
B1 O1 C16 C17 -149.8(4)
B1 O1 C16 C19 -25.4(4)
B1 O1 C16 C18 90.7(4)
C31 C33 C34 C36 -1.7(6)
C31 C33 C34 C35 178.0(4)
C37 C36 C34 C33 1.8(6)
C37 C36 C34 C35 -177.8(4)
B1 O2 C19 C21 -152.4(4)
B1 O2 C19 C16 -25.7(4)
B1 O2 C19 C20 89.8(4)
O1 C16 C19 O2 30.8(4)
C17 C16 C19 O2 149.4(4)
C18 C16 C19 O2 -81.8(4)
O1 C16 C19 C21 152.1(4)
C17 C16 C19 C21 -89.4(5)
C18 C16 C19 C21 39.4(5)
O1 C16 C19 C20 -81.6(4)
C17 C16 C19 C20 37.0(5)
C18 C16 C19 C20 165.8(3)
C23 C25 C26 C27 -0.3(6)
C28 C27 C26 C25 0.8(7)
